data_7700427
loop_
_publ_author_name
'Tezgerevska, Tina'
'Rousset, Elodie'
'Gable, Robert W.'
'Jameson, Guy N. L.'
'Sa\~nudo, E Carolina'
'Starikova, Alyona'
'Boskovic, Colette'

_publ_section_title
;
 Valence tautomerism and spin crossover in pyridinophane-cobalt-dioxolene
 complexes: an experimental and computational study.
;
_journal_issue 31
_journal_name_full 'Dalton transactions (Cambridge, England : 2003)'
_journal_page_first 11674
_journal_page_last 11689
_journal_paper_doi 10.1039/c9dt02372k
_journal_volume 48
_journal_year 2019
_chemical_formula_moiety 'C34 H48 Co N4 O2, C24 H20 B, C4 H8 O2'
_chemical_formula_sum 'C62 H76 B Co N4 O4'
_chemical_formula_weight 1011.00
_space_group_crystal_system monoclinic
_space_group_IT_number 14
_space_group_name_Hall '-P 2yn'
_space_group_name_H-M_alt 'P 1 21/n 1'
_symmetry_space_group_name_Hall '-P 2yn'
_symmetry_space_group_name_H-M 'P 1 21/n 1'
_atom_sites_solution_hydrogens geom
_atom_sites_solution_primary dual
_audit_creation_date 2019-03-27
_audit_creation_method
;
Olex2 1.2
(compiled 2018.05.29 svn.r3508 for OlexSys, GUI svn.r5506)
;
_audit_update_record
;
2019-03-29 deposited with the CCDC.    2019-07-02 downloaded from the CCDC.
;
_cell_angle_alpha 90
_cell_angle_beta 113.24(3)
_cell_angle_gamma 90
_cell_formula_units_Z 4
_cell_length_a 20.630(4)
_cell_length_b 13.870(3)
_cell_length_c 21.090(4)
_cell_measurement_reflns_used 4669
_cell_measurement_temperature 100(2)
_cell_measurement_theta_max 32.032
_cell_measurement_theta_min 0.407
_cell_volume 5545(2)
_computing_cell_refinement 'XDS (Kabsch, 1993)'
_computing_data_collection 'BluIce (McPhillips, 2002)'
_computing_data_reduction 'XDS (Kabsch, 1993)'
_computing_molecular_graphics 'Olex2 (Dolomanov et al., 2009)'
_computing_publication_material 'Olex2 (Dolomanov et al., 2009)'
_computing_structure_refinement 'ShelXL (Sheldrick, 2015)'
_computing_structure_solution 'XT (Sheldrick, 2015)'
_diffrn_ambient_temperature 100(2)
_diffrn_measured_fraction_theta_full 0.999
_diffrn_measured_fraction_theta_max 0.915
_diffrn_measurement_device_type 'ADSC Quantum 210r'
_diffrn_measurement_method 'Phi Scan'
_diffrn_radiation_monochromator 'Silicon Double Crystal'
_diffrn_radiation_type Synchrotron
_diffrn_radiation_wavelength 0.71073
_diffrn_reflns_av_R_equivalents 0.0399
_diffrn_reflns_av_unetI/netI 0.0190
_diffrn_reflns_Laue_measured_fraction_full 0.999
_diffrn_reflns_Laue_measured_fraction_max 0.915
_diffrn_reflns_limit_h_max 30
_diffrn_reflns_limit_h_min -27
_diffrn_reflns_limit_k_max 20
_diffrn_reflns_limit_k_min -18
_diffrn_reflns_limit_l_max 31
_diffrn_reflns_limit_l_min -30
_diffrn_reflns_number 204924
_diffrn_reflns_point_group_measured_fraction_full 0.999
_diffrn_reflns_point_group_measured_fraction_max 0.915
_diffrn_reflns_theta_full 27.500
_diffrn_reflns_theta_max 31.949
_diffrn_reflns_theta_min 1.169
_diffrn_source 'MX1 Beamline Australian Synchrotron'
_exptl_absorpt_coefficient_mu 0.360
_exptl_absorpt_correction_type multi-scan
_exptl_absorpt_process_details
;
XDS was used for absorption correction. 
No further details are reported by XDS.
;
_exptl_crystal_colour orange
_exptl_crystal_colour_primary orange
_exptl_crystal_density_diffrn 1.211
_exptl_crystal_description plate
_exptl_crystal_F_000 2160
_exptl_crystal_preparation 'Magnetic properties'
_exptl_crystal_recrystallization_method 'Re-crystallisation from solvent: dichloromethane, dioxane'
_exptl_crystal_size_max 0.133
_exptl_crystal_size_mid 0.112
_exptl_crystal_size_min 0.017
_exptl_transmission_factor_max 'not given by XDS'
_exptl_transmission_factor_min 'not given by XDS'
_refine_diff_density_max 0.520
_refine_diff_density_min -0.589
_refine_diff_density_rms 0.060
_refine_ls_extinction_coef 0.0194(6)
_refine_ls_extinction_expression Fc^*^=kFc[1+0.001xFc^2^\l^3^/sin(2\q)]^-1/4^
_refine_ls_extinction_method 'SHELXL-2018/3 (Sheldrick 2018)'
_refine_ls_goodness_of_fit_ref 1.043
_refine_ls_hydrogen_treatment constr
_refine_ls_matrix_type full
_refine_ls_number_parameters 660
_refine_ls_number_reflns 17540
_refine_ls_number_restraints 0
_refine_ls_restrained_S_all 1.043
_refine_ls_R_factor_all 0.0491
_refine_ls_R_factor_gt 0.0398
_refine_ls_shift/su_max 0.001
_refine_ls_shift/su_mean 0.000
_refine_ls_structure_factor_coef Fsqd
_refine_ls_weighting_details 'w=1/[\s^2^(Fo^2^)+(0.0554P)^2^+1.9813P] where P=(Fo^2^+2Fc^2^)/3'
_refine_ls_weighting_scheme calc
_refine_ls_wR_factor_gt 0.1027
_refine_ls_wR_factor_ref 0.1081
_reflns_Friedel_coverage 0.000
_reflns_number_gt 14845
_reflns_number_total 17540
_reflns_threshold_expression 'I > 2\s(I)'
_cod_data_source_file c9dt02372k3.cif
_cod_data_source_block 1-co
_cod_depositor_comments 'Adding full bibliography for 7700424--7700427.cif.'
_cod_database_code 7700427
_shelx_shelxl_version_number 2018/3
_shelx_space_group_comment
;
The symmetry employed for this shelxl refinement is uniquely defined
by the following loop, which should always be used as a source of
symmetry information in preference to the above space-group names.
They are only intended as comments.
;
_olex2_refinement_description
;
1. Fixed Uiso
 At 1.2 times of:
  All C(H) groups, All C(H,H) groups
 At 1.5 times of:
  All C(H,H,H) groups
2.a Ternary CH refined with riding coordinates:
 C29(H29), C32(H32)
2.b Secondary CH2 refined with riding coordinates:
 C15(H15A,H15B), C21(H21A,H21B), C22(H22A,H22B), C28(H28A,H28B), C59(H59A,
 H59B), C60(H60A,H60B), C61(H61A,H61B), C62(H62A,H62B)
2.c Aromatic/amide H refined with riding coordinates:
 C4(H4), C6(H6), C17(H17), C18(H18), C19(H19), C24(H24), C25(H25), C26(H26),
 C36(H36), C37(H37), C38(H38), C39(H39), C40(H40), C42(H42), C43(H43), C44(H44),
  C45(H45), C46(H46), C48(H48), C49(H49), C50(H50), C51(H51), C52(H52),
 C54(H54), C55(H55), C56(H56), C57(H57), C58(H58)
2.d Idealised Me refined as rotating group:
 C8(H8A,H8B,H8C), C9(H9A,H9B,H9C), C10(H10A,H10B,H10C), C12(H12A,H12B,H12C),
 C13(H13A,H13B,H13C), C14(H14A,H14B,H14C), C30(H30A,H30B,H30C), C31(H31A,H31B,
 H31C), C33(H33A,H33B,H33C), C34(H34A,H34B,H34C)
;
_olex2_submission_special_instructions 'No special instructions were received'

loop_
_space_group_symop_operation_xyz
'x, y, z'
'-x+1/2, y+1/2, -z+1/2'
'-x, -y, -z'
'x-1/2, -y-1/2, z-1/2'

loop_
_atom_site_label
_atom_site_type_symbol
_atom_site_fract_x
_atom_site_fract_y
_atom_site_fract_z
_atom_site_U_iso_or_equiv
_atom_site_adp_type
_atom_site_occupancy
_atom_site_site_symmetry_order
_atom_site_calc_flag
_atom_site_refinement_flags_posn
Co1 Co 0.53260(2) 0.28902(2) 0.24527(2) 0.01903(5) Uani 1 1 d .
O1 O 0.58640(4) 0.36345(6) 0.20948(4) 0.02260(15) Uani 1 1 d .
O2 O 0.54918(4) 0.18323(6) 0.19753(4) 0.02288(15) Uani 1 1 d .
N1 N 0.60605(5) 0.24142(7) 0.33648(5) 0.02225(17) Uani 1 1 d .
N2 N 0.44082(5) 0.34464(7) 0.17532(5) 0.02409(18) Uani 1 1 d .
N3 N 0.47405(5) 0.20797(7) 0.26993(5) 0.02321(18) Uani 1 1 d .
N4 N 0.52564(5) 0.39508(7) 0.29721(5) 0.02215(17) Uani 1 1 d .
C1 C 0.61632(6) 0.30538(8) 0.17673(5) 0.0223(2) Uani 1 1 d .
C2 C 0.59487(6) 0.20799(8) 0.16860(6) 0.02214(19) Uani 1 1 d .
C3 C 0.62311(6) 0.14302(8) 0.13476(6) 0.0244(2) Uani 1 1 d .
C4 C 0.67379(7) 0.17954(9) 0.11223(6) 0.0277(2) Uani 1 1 d .
H4 H 0.693042 0.136944 0.088924 0.033 Uiso 1 1 calc R
C5 C 0.69757(6) 0.27461(9) 0.12201(6) 0.0276(2) Uani 1 1 d .
C6 C 0.66774(6) 0.33835(9) 0.15464(6) 0.0253(2) Uani 1 1 d .
H6 H 0.682542 0.403754 0.161652 0.030 Uiso 1 1 calc R
C7 C 0.60422(7) 0.03527(9) 0.12687(6) 0.0286(2) Uani 1 1 d .
C8 C 0.64027(9) -0.01333(10) 0.19775(7) 0.0395(3) Uani 1 1 d .
H8A H 0.691378 -0.003463 0.214824 0.059 Uiso 1 1 calc GR
H8B H 0.629969 -0.082570 0.193316 0.059 Uiso 1 1 calc GR
H8C H 0.622438 0.015053 0.230285 0.059 Uiso 1 1 calc GR
C9 C 0.52440(8) 0.01871(10) 0.10021(8) 0.0376(3) Uani 1 1 d .
H9A H 0.507000 0.041958 0.134496 0.056 Uiso 1 1 calc GR
H9B H 0.514343 -0.050319 0.092258 0.056 Uiso 1 1 calc GR
H9C H 0.500817 0.053907 0.056842 0.056 Uiso 1 1 calc GR
C10 C 0.63031(8) -0.01461(10) 0.07613(7) 0.0344(3) Uani 1 1 d .
H10A H 0.609816 0.017473 0.031142 0.052 Uiso 1 1 calc GR
H10B H 0.615863 -0.082448 0.071028 0.052 Uiso 1 1 calc GR
H10C H 0.681876 -0.010630 0.093907 0.052 Uiso 1 1 calc GR
C11 C 0.75779(8) 0.30369(11) 0.10027(7) 0.0351(3) Uani 1 1 d .
C12 C 0.77561(9) 0.41074(12) 0.11269(8) 0.0444(4) Uani 1 1 d .
H12A H 0.734834 0.449233 0.083716 0.067 Uiso 1 1 calc GR
H12B H 0.815984 0.425683 0.100967 0.067 Uiso 1 1 calc GR
H12C H 0.787451 0.426010 0.161369 0.067 Uiso 1 1 calc GR
C13 C 0.82447(9) 0.24580(17) 0.14296(12) 0.0592(5) Uani 1 1 d .
H13A H 0.837860 0.259231 0.192135 0.089 Uiso 1 1 calc GR
H13B H 0.863092 0.264567 0.129546 0.089 Uiso 1 1 calc GR
H13C H 0.814919 0.176764 0.134378 0.089 Uiso 1 1 calc GR
C14 C 0.73719(10) 0.28312(13) 0.02310(9) 0.0485(4) Uani 1 1 d .
H14A H 0.726755 0.214334 0.014099 0.073 Uiso 1 1 calc GR
H14B H 0.776331 0.300907 0.010194 0.073 Uiso 1 1 calc GR
H14C H 0.695349 0.321025 -0.004182 0.073 Uiso 1 1 calc GR
C15 C 0.59629(6) 0.30030(8) 0.39264(6) 0.0250(2) Uani 1 1 d .
H15A H 0.564528 0.265596 0.409832 0.030 Uiso 1 1 calc R
H15B H 0.642408 0.308922 0.431726 0.030 Uiso 1 1 calc R
C16 C 0.56545(6) 0.39705(8) 0.36514(6) 0.0239(2) Uani 1 1 d .
C17 C 0.57140(7) 0.48184(9) 0.40216(6) 0.0296(2) Uani 1 1 d .
H17 H 0.600164 0.484761 0.450100 0.036 Uiso 1 1 calc R
C18 C 0.53408(8) 0.56230(9) 0.36712(7) 0.0329(3) Uani 1 1 d .
H18 H 0.537808 0.621195 0.391317 0.039 Uiso 1 1 calc R
C19 C 0.49125(7) 0.55755(9) 0.29685(7) 0.0310(2) Uani 1 1 d .
H19 H 0.464679 0.611881 0.273096 0.037 Uiso 1 1 calc R
C20 C 0.48858(6) 0.47126(8) 0.26271(6) 0.0251(2) Uani 1 1 d .
C21 C 0.44929(6) 0.45151(9) 0.18709(6) 0.0274(2) Uani 1 1 d .
H21A H 0.402326 0.482635 0.170522 0.033 Uiso 1 1 calc R
H21B H 0.475626 0.478752 0.160889 0.033 Uiso 1 1 calc R
C22 C 0.38260(6) 0.30845(9) 0.19585(6) 0.0284(2) Uani 1 1 d .
H22A H 0.372119 0.357684 0.224454 0.034 Uiso 1 1 calc R
H22B H 0.339229 0.297665 0.153938 0.034 Uiso 1 1 calc R
C23 C 0.40406(6) 0.21598(9) 0.23578(6) 0.0271(2) Uani 1 1 d .
C24 C 0.36042(7) 0.14328(11) 0.24178(7) 0.0354(3) Uani 1 1 d .
H24 H 0.310697 0.147005 0.217486 0.043 Uiso 1 1 calc R
C25 C 0.39113(8) 0.06528(11) 0.28400(8) 0.0414(3) Uani 1 1 d .
H25 H 0.362133 0.014548 0.288194 0.050 Uiso 1 1 calc R
C26 C 0.46379(8) 0.06023(10) 0.32030(7) 0.0361(3) Uani 1 1 d .
H26 H 0.484766 0.007788 0.350404 0.043 Uiso 1 1 calc R
C27 C 0.50482(7) 0.13403(8) 0.31130(6) 0.0262(2) Uani 1 1 d .
C28 C 0.58385(6) 0.13928(8) 0.34063(6) 0.0260(2) Uani 1 1 d .
H28A H 0.602507 0.096361 0.314286 0.031 Uiso 1 1 calc R
H28B H 0.603128 0.117644 0.389309 0.031 Uiso 1 1 calc R
C29 C 0.68153(6) 0.24479(9) 0.34195(6) 0.0275(2) Uani 1 1 d .
H29 H 0.682064 0.216964 0.298417 0.033 Uiso 1 1 calc R
C30 C 0.73194(7) 0.18502(12) 0.40200(7) 0.0372(3) Uani 1 1 d .
H30A H 0.729801 0.207394 0.445208 0.056 Uiso 1 1 calc GR
H30B H 0.780158 0.192359 0.404550 0.056 Uiso 1 1 calc GR
H30C H 0.718213 0.116968 0.394769 0.056 Uiso 1 1 calc GR
C31 C 0.70868(7) 0.34777(10) 0.34791(7) 0.0333(3) Uani 1 1 d .
H31A H 0.674023 0.387638 0.312132 0.050 Uiso 1 1 calc GR
H31B H 0.753425 0.348458 0.341911 0.050 Uiso 1 1 calc GR
H31C H 0.716070 0.373554 0.393508 0.050 Uiso 1 1 calc GR
C32 C 0.42682(6) 0.32294(10) 0.10046(6) 0.0283(2) Uani 1 1 d .
H32 H 0.472379 0.331187 0.094767 0.034 Uiso 1 1 calc R
C33 C 0.40298(7) 0.21942(10) 0.08169(7) 0.0331(3) Uani 1 1 d .
H33A H 0.434203 0.176023 0.117341 0.050 Uiso 1 1 calc GR
H33B H 0.404822 0.203377 0.037175 0.050 Uiso 1 1 calc GR
H33C H 0.354515 0.212051 0.078426 0.050 Uiso 1 1 calc GR
C34 C 0.37316(7) 0.39182(11) 0.04983(7) 0.0374(3) Uani 1 1 d .
H34A H 0.328479 0.387887 0.055824 0.056 Uiso 1 1 calc GR
H34B H 0.365387 0.373713 0.002465 0.056 Uiso 1 1 calc GR
H34C H 0.391269 0.457926 0.058819 0.056 Uiso 1 1 calc GR
C35 C 0.33042(6) 0.66212(8) 0.38701(5) 0.0233(2) Uani 1 1 d .
C36 C 0.28727(6) 0.65874(9) 0.42449(6) 0.0262(2) Uani 1 1 d .
H36 H 0.280746 0.716145 0.445835 0.031 Uiso 1 1 calc R
C37 C 0.25353(7) 0.57461(10) 0.43173(7) 0.0313(2) Uani 1 1 d .
H37 H 0.225873 0.575381 0.458619 0.038 Uiso 1 1 calc R
C38 C 0.26031(7) 0.48978(9) 0.39973(7) 0.0327(3) Uani 1 1 d .
H38 H 0.236981 0.432592 0.403950 0.039 Uiso 1 1 calc R
C39 C 0.30178(7) 0.49024(9) 0.36150(6) 0.0301(2) Uani 1 1 d .
H39 H 0.306718 0.433044 0.339028 0.036 Uiso 1 1 calc R
C40 C 0.33627(6) 0.57441(8) 0.35595(6) 0.0262(2) Uani 1 1 d .
H40 H 0.364938 0.572478 0.330095 0.031 Uiso 1 1 calc R
C41 C 0.39112(6) 0.76451(8) 0.31426(6) 0.0251(2) Uani 1 1 d .
C42 C 0.33853(7) 0.74100(9) 0.24934(6) 0.0302(2) Uani 1 1 d .
H42 H 0.295469 0.714161 0.247546 0.036 Uiso 1 1 calc R
C43 C 0.34702(9) 0.75550(10) 0.18746(7) 0.0375(3) Uani 1 1 d .
H43 H 0.309835 0.739492 0.144799 0.045 Uiso 1 1 calc R
C44 C 0.40959(10) 0.79321(10) 0.18819(8) 0.0426(3) Uani 1 1 d .
H44 H 0.415519 0.803717 0.146287 0.051 Uiso 1 1 calc R
C45 C 0.46323(9) 0.81526(11) 0.25096(8) 0.0391(3) Uani 1 1 d .
H45 H 0.506612 0.840266 0.252269 0.047 Uiso 1 1 calc R
C46 C 0.45395(7) 0.80094(8) 0.31246(7) 0.0299(2) Uani 1 1 d .
H46 H 0.491708 0.816499 0.354834 0.036 Uiso 1 1 calc R
C47 C 0.33180(6) 0.85596(8) 0.38885(6) 0.0246(2) Uani 1 1 d .
C48 C 0.28540(6) 0.90451(8) 0.33018(6) 0.0253(2) Uani 1 1 d .
H48 H 0.278881 0.880126 0.285982 0.030 Uiso 1 1 calc R
C49 C 0.24827(7) 0.98728(9) 0.33387(7) 0.0299(2) Uani 1 1 d .
H49 H 0.217987 1.018278 0.292647 0.036 Uiso 1 1 calc R
C50 C 0.25542(8) 1.02415(10) 0.39711(8) 0.0361(3) Uani 1 1 d .
H50 H 0.230547 1.080560 0.399877 0.043 Uiso 1 1 calc R
C51 C 0.29958(9) 0.97722(11) 0.45646(8) 0.0407(3) Uani 1 1 d .
H51 H 0.304612 1.000939 0.500414 0.049 Uiso 1 1 calc R
C52 C 0.33655(8) 0.89556(10) 0.45188(7) 0.0348(3) Uani 1 1 d .
H52 H 0.366530 0.864978 0.493429 0.042 Uiso 1 1 calc R
C53 C 0.45206(6) 0.75452(9) 0.45347(6) 0.0258(2) Uani 1 1 d .
C54 C 0.48130(6) 0.66814(9) 0.48741(6) 0.0268(2) Uani 1 1 d .
H54 H 0.455495 0.610050 0.471845 0.032 Uiso 1 1 calc R
C55 C 0.54671(7) 0.66388(11) 0.54308(7) 0.0343(3) Uani 1 1 d .
H55 H 0.564484 0.603750 0.564437 0.041 Uiso 1 1 calc R
C56 C 0.58577(8) 0.74747(13) 0.56720(8) 0.0422(3) Uani 1 1 d .
H56 H 0.630385 0.745084 0.604885 0.051 Uiso 1 1 calc R
C57 C 0.55855(8) 0.83473(12) 0.53534(8) 0.0450(4) Uani 1 1 d .
H57 H 0.584539 0.892550 0.551478 0.054 Uiso 1 1 calc R
C58 C 0.49327(8) 0.83763(10) 0.47982(7) 0.0366(3) Uani 1 1 d .
H58 H 0.475821 0.898087 0.458864 0.044 Uiso 1 1 calc R
B1 B 0.37630(7) 0.75862(9) 0.38550(6) 0.0231(2) Uani 1 1 d .
O3 O 0.56672(8) 0.74340(8) 0.07341(7) 0.0517(3) Uani 1 1 d .
O4 O 0.49891(6) 0.57197(9) 0.08515(6) 0.0471(3) Uani 1 1 d .
C59 C 0.49336(11) 0.72871(12) 0.03374(9) 0.0486(4) Uani 1 1 d .
H59A H 0.479467 0.762490 -0.011048 0.058 Uiso 1 1 calc R
H59B H 0.465775 0.756445 0.058530 0.058 Uiso 1 1 calc R
C60 C 0.47683(9) 0.62372(12) 0.02125(8) 0.0431(3) Uani 1 1 d .
H60A H 0.425416 0.615229 -0.004665 0.052 Uiso 1 1 calc R
H60B H 0.501121 0.597227 -0.007105 0.052 Uiso 1 1 calc R
C61 C 0.57241(9) 0.58681(12) 0.12465(9) 0.0455(4) Uani 1 1 d .
H61A H 0.600022 0.560549 0.099399 0.055 Uiso 1 1 calc R
H61B H 0.586858 0.552385 0.169244 0.055 Uiso 1 1 calc R
C62 C 0.58724(11) 0.69302(13) 0.13748(9) 0.0495(4) Uani 1 1 d .
H62A H 0.560835 0.718734 0.164090 0.059 Uiso 1 1 calc R
H62B H 0.638205 0.703033 0.165025 0.059 Uiso 1 1 calc R

loop_
_atom_site_aniso_label
_atom_site_aniso_U_11
_atom_site_aniso_U_22
_atom_site_aniso_U_33
_atom_site_aniso_U_23
_atom_site_aniso_U_13
_atom_site_aniso_U_12
Co1 0.01952(7) 0.01749(7) 0.01957(7) 0.00044(5) 0.00716(5) -0.00036(5)
O1 0.0250(4) 0.0191(3) 0.0251(4) 0.0004(3) 0.0115(3) -0.0012(3)
O2 0.0261(4) 0.0194(3) 0.0249(4) -0.0021(3) 0.0119(3) -0.0019(3)
N1 0.0234(4) 0.0209(4) 0.0213(4) 0.0009(3) 0.0076(3) 0.0009(3)
N2 0.0204(4) 0.0275(5) 0.0232(4) 0.0022(3) 0.0073(3) 0.0002(3)
N3 0.0248(4) 0.0221(4) 0.0240(4) -0.0010(3) 0.0110(4) -0.0032(3)
N4 0.0244(4) 0.0197(4) 0.0237(4) -0.0001(3) 0.0109(3) 0.0006(3)
C1 0.0232(5) 0.0224(5) 0.0202(4) 0.0011(4) 0.0074(4) 0.0008(4)
C2 0.0231(5) 0.0218(5) 0.0202(4) 0.0010(4) 0.0071(4) -0.0001(4)
C3 0.0270(5) 0.0230(5) 0.0218(5) -0.0003(4) 0.0080(4) 0.0016(4)
C4 0.0298(5) 0.0291(6) 0.0256(5) -0.0012(4) 0.0126(4) 0.0024(4)
C5 0.0276(5) 0.0322(6) 0.0246(5) 0.0005(4) 0.0119(4) -0.0019(4)
C6 0.0273(5) 0.0258(5) 0.0232(5) 0.0011(4) 0.0103(4) -0.0027(4)
C7 0.0351(6) 0.0226(5) 0.0275(5) -0.0023(4) 0.0118(5) 0.0015(4)
C8 0.0584(9) 0.0270(6) 0.0333(6) 0.0042(5) 0.0183(6) 0.0076(6)
C9 0.0382(7) 0.0273(6) 0.0479(8) -0.0119(5) 0.0176(6) -0.0065(5)
C10 0.0420(7) 0.0277(6) 0.0333(6) -0.0050(5) 0.0147(5) 0.0041(5)
C11 0.0356(6) 0.0413(7) 0.0344(6) -0.0016(5) 0.0204(5) -0.0052(5)
C12 0.0521(9) 0.0496(9) 0.0427(8) -0.0092(6) 0.0306(7) -0.0203(7)
C13 0.0342(8) 0.0748(13) 0.0748(13) 0.0170(10) 0.0282(8) 0.0054(8)
C14 0.0631(10) 0.0552(10) 0.0421(8) -0.0108(7) 0.0368(8) -0.0162(8)
C15 0.0297(5) 0.0238(5) 0.0201(5) -0.0002(4) 0.0086(4) 0.0012(4)
C16 0.0273(5) 0.0221(5) 0.0237(5) -0.0012(4) 0.0114(4) -0.0015(4)
C17 0.0381(6) 0.0257(5) 0.0277(5) -0.0046(4) 0.0158(5) -0.0034(5)
C18 0.0452(7) 0.0225(5) 0.0376(6) -0.0049(5) 0.0234(6) -0.0013(5)
C19 0.0401(7) 0.0205(5) 0.0380(6) 0.0025(4) 0.0213(5) 0.0049(5)
C20 0.0275(5) 0.0217(5) 0.0296(5) 0.0031(4) 0.0148(4) 0.0029(4)
C21 0.0275(5) 0.0248(5) 0.0283(5) 0.0053(4) 0.0094(4) 0.0050(4)
C22 0.0209(5) 0.0351(6) 0.0295(5) 0.0008(5) 0.0101(4) 0.0001(4)
C23 0.0242(5) 0.0326(6) 0.0261(5) -0.0029(4) 0.0117(4) -0.0051(4)
C24 0.0303(6) 0.0423(7) 0.0360(6) -0.0039(5) 0.0156(5) -0.0124(5)
C25 0.0443(8) 0.0392(7) 0.0447(8) -0.0001(6) 0.0220(6) -0.0176(6)
C26 0.0459(7) 0.0276(6) 0.0382(7) 0.0041(5) 0.0202(6) -0.0077(5)
C27 0.0343(6) 0.0213(5) 0.0259(5) 0.0005(4) 0.0148(4) -0.0029(4)
C28 0.0329(6) 0.0193(5) 0.0252(5) 0.0032(4) 0.0111(4) 0.0021(4)
C29 0.0226(5) 0.0323(6) 0.0257(5) 0.0022(4) 0.0077(4) 0.0031(4)
C30 0.0297(6) 0.0464(8) 0.0321(6) 0.0076(5) 0.0084(5) 0.0104(5)
C31 0.0266(6) 0.0385(7) 0.0317(6) -0.0017(5) 0.0083(5) -0.0067(5)
C32 0.0237(5) 0.0368(6) 0.0217(5) 0.0015(4) 0.0062(4) -0.0011(4)
C33 0.0287(6) 0.0400(7) 0.0281(6) -0.0049(5) 0.0086(5) -0.0047(5)
C34 0.0303(6) 0.0465(8) 0.0273(6) 0.0054(5) 0.0029(5) 0.0003(5)
C35 0.0232(5) 0.0218(5) 0.0200(4) 0.0016(4) 0.0034(4) 0.0008(4)
C36 0.0251(5) 0.0267(5) 0.0235(5) 0.0011(4) 0.0061(4) 0.0002(4)
C37 0.0287(6) 0.0330(6) 0.0311(6) 0.0046(5) 0.0107(5) -0.0019(5)
C38 0.0303(6) 0.0270(6) 0.0348(6) 0.0049(5) 0.0064(5) -0.0050(5)
C39 0.0306(6) 0.0223(5) 0.0300(6) 0.0008(4) 0.0041(4) 0.0003(4)
C40 0.0268(5) 0.0234(5) 0.0251(5) 0.0007(4) 0.0069(4) 0.0010(4)
C41 0.0322(6) 0.0176(4) 0.0261(5) 0.0005(4) 0.0122(4) 0.0024(4)
C42 0.0399(7) 0.0251(5) 0.0248(5) 0.0001(4) 0.0119(5) -0.0002(5)
C43 0.0602(9) 0.0278(6) 0.0247(6) -0.0003(4) 0.0169(6) 0.0026(6)
C44 0.0718(11) 0.0301(7) 0.0384(7) 0.0039(5) 0.0352(7) 0.0066(6)
C45 0.0520(8) 0.0288(6) 0.0501(8) 0.0037(5) 0.0345(7) 0.0024(6)
C46 0.0369(6) 0.0205(5) 0.0363(6) 0.0011(4) 0.0187(5) 0.0017(4)
C47 0.0292(5) 0.0204(5) 0.0243(5) 0.0014(4) 0.0107(4) -0.0007(4)
C48 0.0252(5) 0.0243(5) 0.0262(5) 0.0021(4) 0.0098(4) -0.0017(4)
C49 0.0292(6) 0.0264(5) 0.0349(6) 0.0070(5) 0.0135(5) 0.0024(4)
C50 0.0444(7) 0.0246(6) 0.0447(7) 0.0033(5) 0.0235(6) 0.0068(5)
C51 0.0604(9) 0.0315(7) 0.0343(7) -0.0014(5) 0.0232(6) 0.0091(6)
C52 0.0503(8) 0.0287(6) 0.0249(5) 0.0023(4) 0.0143(5) 0.0080(5)
C53 0.0274(5) 0.0246(5) 0.0232(5) -0.0004(4) 0.0076(4) -0.0018(4)
C54 0.0262(5) 0.0284(6) 0.0243(5) 0.0007(4) 0.0084(4) 0.0013(4)
C55 0.0290(6) 0.0390(7) 0.0304(6) 0.0028(5) 0.0070(5) 0.0050(5)
C56 0.0303(6) 0.0509(9) 0.0344(7) -0.0033(6) 0.0010(5) -0.0031(6)
C57 0.0399(7) 0.0428(8) 0.0396(7) -0.0062(6) 0.0022(6) -0.0126(6)
C58 0.0382(7) 0.0291(6) 0.0336(6) -0.0006(5) 0.0048(5) -0.0067(5)
B1 0.0263(5) 0.0201(5) 0.0207(5) 0.0001(4) 0.0069(4) 0.0001(4)
O3 0.0774(9) 0.0330(5) 0.0550(7) 0.0023(5) 0.0372(7) -0.0064(6)
O4 0.0474(6) 0.0481(6) 0.0416(6) 0.0160(5) 0.0132(5) -0.0081(5)
C59 0.0700(11) 0.0376(8) 0.0465(8) 0.0096(6) 0.0320(8) 0.0154(7)
C60 0.0524(9) 0.0424(8) 0.0359(7) 0.0094(6) 0.0188(6) 0.0039(7)
C61 0.0444(8) 0.0461(8) 0.0441(8) 0.0142(7) 0.0154(7) -0.0016(7)
C62 0.0580(10) 0.0511(9) 0.0442(8) -0.0024(7) 0.0253(8) -0.0100(8)

loop_
_atom_type_symbol
_atom_type_description
_atom_type_scat_dispersion_real
_atom_type_scat_dispersion_imag
_atom_type_scat_source
C C 0.0033 0.0016 'International Tables Vol C Tables 4.2.6.8 and 6.1.1.4'
H H 0.0000 0.0000 'International Tables Vol C Tables 4.2.6.8 and 6.1.1.4'
B B 0.0013 0.0007 'International Tables Vol C Tables 4.2.6.8 and 6.1.1.4'
Co Co 0.3494 0.9721 'International Tables Vol C Tables 4.2.6.8 and 6.1.1.4'
N N 0.0061 0.0033 'International Tables Vol C Tables 4.2.6.8 and 6.1.1.4'
O O 0.0106 0.0060 'International Tables Vol C Tables 4.2.6.8 and 6.1.1.4'

loop_
_geom_angle_atom_site_label_1
_geom_angle_atom_site_label_2
_geom_angle_atom_site_label_3
_geom_angle
O1 Co1 O2 87.29(4)
O1 Co1 N1 102.75(4)
O1 Co1 N2 91.64(4)
O2 Co1 N1 91.60(4)
O2 Co1 N2 102.75(4)
N1 Co1 N2 160.19(4)
N3 Co1 O1 172.83(4)
N3 Co1 O2 87.35(4)
N3 Co1 N1 82.15(5)
N3 Co1 N2 84.91(4)
N3 Co1 N4 95.89(4)
N4 Co1 O1 89.84(4)
N4 Co1 O2 174.44(4)
N4 Co1 N1 84.38(4)
N4 Co1 N2 82.08(5)
C1 O1 Co1 109.74(7)
C2 O2 Co1 110.40(7)
C15 N1 Co1 106.57(7)
C15 N1 C29 111.90(9)
C28 N1 Co1 103.35(7)
C28 N1 C15 108.96(9)
C28 N1 C29 110.63(9)
C29 N1 Co1 114.94(7)
C21 N2 Co1 103.87(7)
C21 N2 C22 109.50(9)
C21 N2 C32 109.24(9)
C22 N2 Co1 106.43(7)
C22 N2 C32 112.62(9)
C32 N2 Co1 114.75(8)
C23 N3 Co1 118.59(8)
C27 N3 Co1 116.85(8)
C27 N3 C23 123.32(10)
C16 N4 Co1 118.99(8)
C20 N4 Co1 117.46(8)
C20 N4 C16 122.83(10)
O1 C1 C2 116.49(10)
O1 C1 C6 122.31(10)
C6 C1 C2 121.15(10)
O2 C2 C1 115.40(10)
O2 C2 C3 124.48(10)
C3 C2 C1 120.06(10)
C2 C3 C7 122.58(11)
C4 C3 C2 116.91(11)
C4 C3 C7 120.36(10)
C3 C4 H4 118.1
C5 C4 C3 123.88(11)
C5 C4 H4 118.1
C4 C5 C6 118.16(11)
C4 C5 C11 118.85(11)
C6 C5 C11 122.91(11)
C1 C6 C5 119.77(11)
C1 C6 H6 120.1
C5 C6 H6 120.1
C3 C7 C8 108.44(10)
C3 C7 C10 111.67(11)
C8 C7 C10 108.13(11)
C9 C7 C3 112.04(10)
C9 C7 C8 109.16(12)
C9 C7 C10 107.31(11)
C7 C8 H8A 109.5
C7 C8 H8B 109.5
C7 C8 H8C 109.5
H8A C8 H8B 109.5
H8A C8 H8C 109.5
H8B C8 H8C 109.5
C7 C9 H9A 109.5
C7 C9 H9B 109.5
C7 C9 H9C 109.5
H9A C9 H9B 109.5
H9A C9 H9C 109.5
H9B C9 H9C 109.5
C7 C10 H10A 109.5
C7 C10 H10B 109.5
C7 C10 H10C 109.5
H10A C10 H10B 109.5
H10A C10 H10C 109.5
H10B C10 H10C 109.5
C5 C11 C13 109.24(12)
C12 C11 C5 111.83(12)
C12 C11 C13 107.91(14)
C12 C11 C14 108.00(12)
C14 C11 C5 110.39(12)
C14 C11 C13 109.40(15)
C11 C12 H12A 109.5
C11 C12 H12B 109.5
C11 C12 H12C 109.5
H12A C12 H12B 109.5
H12A C12 H12C 109.5
H12B C12 H12C 109.5
C11 C13 H13A 109.5
C11 C13 H13B 109.5
C11 C13 H13C 109.5
H13A C13 H13B 109.5
H13A C13 H13C 109.5
H13B C13 H13C 109.5
C11 C14 H14A 109.5
C11 C14 H14B 109.5
C11 C14 H14C 109.5
H14A C14 H14B 109.5
H14A C14 H14C 109.5
H14B C14 H14C 109.5
N1 C15 H15A 109.6
N1 C15 H15B 109.6
H15A C15 H15B 108.1
C16 C15 N1 110.28(9)
C16 C15 H15A 109.6
C16 C15 H15B 109.6
N4 C16 C15 112.47(10)
N4 C16 C17 119.89(11)
C17 C16 C15 127.56(11)
C16 C17 H17 120.9
C16 C17 C18 118.21(12)
C18 C17 H17 120.9
C17 C18 H18 119.6
C17 C18 C19 120.79(12)
C19 C18 H18 119.6
C18 C19 H19 121.0
C20 C19 C18 118.09(11)
C20 C19 H19 121.0
N4 C20 C19 120.14(11)
N4 C20 C21 112.74(10)
C19 C20 C21 127.09(11)
N2 C21 C20 109.53(9)
N2 C21 H21A 109.8
N2 C21 H21B 109.8
C20 C21 H21A 109.8
C20 C21 H21B 109.8
H21A C21 H21B 108.2
N2 C22 H22A 109.5
N2 C22 H22B 109.5
H22A C22 H22B 108.1
C23 C22 N2 110.61(10)
C23 C22 H22A 109.5
C23 C22 H22B 109.5
N3 C23 C22 112.88(10)
N3 C23 C24 119.35(12)
C24 C23 C22 127.75(12)
C23 C24 H24 120.8
C25 C24 C23 118.46(13)
C25 C24 H24 120.8
C24 C25 H25 119.5
C24 C25 C26 120.90(12)
C26 C25 H25 119.5
C25 C26 H26 121.0
C27 C26 C25 118.08(13)
C27 C26 H26 121.0
N3 C27 C26 119.86(12)
N3 C27 C28 113.06(10)
C26 C27 C28 126.98(12)
N1 C28 H28A 109.8
N1 C28 H28B 109.8
C27 C28 N1 109.18(9)
C27 C28 H28A 109.8
C27 C28 H28B 109.8
H28A C28 H28B 108.3
N1 C29 H29 107.5
N1 C29 C30 112.90(10)
N1 C29 C31 111.64(10)
C30 C29 H29 107.5
C31 C29 H29 107.5
C31 C29 C30 109.46(11)
C29 C30 H30A 109.5
C29 C30 H30B 109.5
C29 C30 H30C 109.5
H30A C30 H30B 109.5
H30A C30 H30C 109.5
H30B C30 H30C 109.5
C29 C31 H31A 109.5
C29 C31 H31B 109.5
C29 C31 H31C 109.5
H31A C31 H31B 109.5
H31A C31 H31C 109.5
H31B C31 H31C 109.5
N2 C32 H32 107.5
N2 C32 C34 112.94(11)
C33 C32 N2 111.57(10)
C33 C32 H32 107.5
C33 C32 C34 109.71(11)
C34 C32 H32 107.5
C32 C33 H33A 109.5
C32 C33 H33B 109.5
C32 C33 H33C 109.5
H33A C33 H33B 109.5
H33A C33 H33C 109.5
H33B C33 H33C 109.5
C32 C34 H34A 109.5
C32 C34 H34B 109.5
C32 C34 H34C 109.5
H34A C34 H34B 109.5
H34A C34 H34C 109.5
H34B C34 H34C 109.5
C36 C35 C40 114.96(11)
C36 C35 B1 122.31(10)
C40 C35 B1 122.51(10)
C35 C36 H36 118.6
C37 C36 C35 122.87(12)
C37 C36 H36 118.6
C36 C37 H37 119.9
C38 C37 C36 120.24(12)
C38 C37 H37 119.9
C37 C38 H38 120.6
C39 C38 C37 118.76(12)
C39 C38 H38 120.6
C38 C39 H39 119.9
C38 C39 C40 120.26(12)
C40 C39 H39 119.9
C35 C40 H40 118.6
C39 C40 C35 122.89(12)
C39 C40 H40 118.6
C42 C41 B1 121.69(11)
C46 C41 C42 114.94(11)
C46 C41 B1 123.14(11)
C41 C42 H42 118.6
C43 C42 C41 122.79(13)
C43 C42 H42 118.6
C42 C43 H43 119.9
C44 C43 C42 120.17(14)
C44 C43 H43 119.9
C43 C44 H44 120.5
C45 C44 C43 118.91(13)
C45 C44 H44 120.5
C44 C45 H45 119.8
C44 C45 C46 120.38(14)
C46 C45 H45 119.8
C41 C46 H46 118.6
C45 C46 C41 122.78(13)
C45 C46 H46 118.6
C48 C47 C52 114.55(11)
C48 C47 B1 123.56(10)
C52 C47 B1 121.87(10)
C47 C48 H48 118.6
C49 C48 C47 122.89(11)
C49 C48 H48 118.6
C48 C49 H49 119.8
C50 C49 C48 120.36(12)
C50 C49 H49 119.8
C49 C50 H50 120.7
C49 C50 C51 118.68(12)
C51 C50 H50 120.7
C50 C51 H51 119.9
C50 C51 C52 120.21(13)
C52 C51 H51 119.9
C47 C52 H52 118.4
C51 C52 C47 123.28(12)
C51 C52 H52 118.4
C54 C53 C58 115.20(11)
C54 C53 B1 122.72(10)
C58 C53 B1 122.03(11)
C53 C54 H54 118.6
C55 C54 C53 122.87(12)
C55 C54 H54 118.6
C54 C55 H55 120.0
C56 C55 C54 120.05(13)
C56 C55 H55 120.0
C55 C56 H56 120.5
C55 C56 C57 118.96(13)
C57 C56 H56 120.5
C56 C57 H57 119.9
C56 C57 C58 120.22(14)
C58 C57 H57 119.9
C53 C58 H58 118.7
C57 C58 C53 122.69(13)
C57 C58 H58 118.7
C35 B1 C41 111.86(9)
C35 B1 C47 109.30(10)
C35 B1 C53 108.01(9)
C41 B1 C47 107.75(9)
C41 B1 C53 109.88(10)
C47 B1 C53 110.04(9)
C59 O3 C62 109.55(13)
C61 O4 C60 110.29(12)
O3 C59 H59A 109.4
O3 C59 H59B 109.4
O3 C59 C60 110.98(14)
H59A C59 H59B 108.0
C60 C59 H59A 109.4
C60 C59 H59B 109.4
O4 C60 C59 110.87(14)
O4 C60 H60A 109.5
O4 C60 H60B 109.5
C59 C60 H60A 109.5
C59 C60 H60B 109.5
H60A C60 H60B 108.1
O4 C61 H61A 109.7
O4 C61 H61B 109.7
O4 C61 C62 109.83(14)
H61A C61 H61B 108.2
C62 C61 H61A 109.7
C62 C61 H61B 109.7
O3 C62 C61 110.17(14)
O3 C62 H62A 109.6
O3 C62 H62B 109.6
C61 C62 H62A 109.6
C61 C62 H62B 109.6
H62A C62 H62B 108.1

loop_
_geom_bond_atom_site_label_1
_geom_bond_atom_site_label_2
_geom_bond_distance
Co1 O1 1.8784(8)
Co1 O2 1.8855(8)
Co1 N1 2.0326(12)
Co1 N2 2.0376(12)
Co1 N3 1.8679(10)
Co1 N4 1.8732(10)
O1 C1 1.3577(14)
O2 C2 1.3538(14)
N1 C15 1.5160(15)
N1 C28 1.5020(15)
N1 C29 1.5162(15)
N2 C21 1.5017(16)
N2 C22 1.5141(15)
N2 C32 1.5188(15)
N3 C23 1.3399(16)
N3 C27 1.3337(15)
N4 C16 1.3412(15)
N4 C20 1.3384(15)
C1 C2 1.4107(15)
C1 C6 1.3932(16)
C2 C3 1.4103(16)
C3 C4 1.4027(17)
C3 C7 1.5368(17)
C4 H4 0.9500
C4 C5 1.3937(18)
C5 C6 1.4028(17)
C5 C11 1.5380(18)
C6 H6 0.9500
C7 C8 1.5379(19)
C7 C9 1.533(2)
C7 C10 1.5388(18)
C8 H8A 0.9800
C8 H8B 0.9800
C8 H8C 0.9800
C9 H9A 0.9800
C9 H9B 0.9800
C9 H9C 0.9800
C10 H10A 0.9800
C10 H10B 0.9800
C10 H10C 0.9800
C11 C12 1.527(2)
C11 C13 1.540(2)
C11 C14 1.538(2)
C12 H12A 0.9800
C12 H12B 0.9800
C12 H12C 0.9800
C13 H13A 0.9800
C13 H13B 0.9800
C13 H13C 0.9800
C14 H14A 0.9800
C14 H14B 0.9800
C14 H14C 0.9800
C15 H15A 0.9900
C15 H15B 0.9900
C15 C16 1.5003(16)
C16 C17 1.3901(16)
C17 H17 0.9500
C17 C18 1.3911(19)
C18 H18 0.9500
C18 C19 1.396(2)
C19 H19 0.9500
C19 C20 1.3867(17)
C20 C21 1.5018(18)
C21 H21A 0.9900
C21 H21B 0.9900
C22 H22A 0.9900
C22 H22B 0.9900
C22 C23 1.5019(18)
C23 C24 1.3904(17)
C24 H24 0.9500
C24 C25 1.385(2)
C25 H25 0.9500
C25 C26 1.390(2)
C26 H26 0.9500
C26 C27 1.3883(17)
C27 C28 1.4999(18)
C28 H28A 0.9900
C28 H28B 0.9900
C29 H29 1.0000
C29 C30 1.5275(18)
C29 C31 1.5211(19)
C30 H30A 0.9800
C30 H30B 0.9800
C30 H30C 0.9800
C31 H31A 0.9800
C31 H31B 0.9800
C31 H31C 0.9800
C32 H32 1.0000
C32 C33 1.5188(19)
C32 C34 1.5315(18)
C33 H33A 0.9800
C33 H33B 0.9800
C33 H33C 0.9800
C34 H34A 0.9800
C34 H34B 0.9800
C34 H34C 0.9800
C35 C36 1.4053(17)
C35 C40 1.4093(16)
C35 B1 1.6469(17)
C36 H36 0.9500
C36 C37 1.3975(17)
C37 H37 0.9500
C37 C38 1.3907(19)
C38 H38 0.9500
C38 C39 1.388(2)
C39 H39 0.9500
C39 C40 1.3958(17)
C40 H40 0.9500
C41 C42 1.4091(18)
C41 C46 1.4056(18)
C41 B1 1.6493(17)
C42 H42 0.9500
C42 C43 1.3981(18)
C43 H43 0.9500
C43 C44 1.387(2)
C44 H44 0.9500
C44 C45 1.383(2)
C45 H45 0.9500
C45 C46 1.3981(19)
C46 H46 0.9500
C47 C48 1.4021(16)
C47 C52 1.4054(17)
C47 B1 1.6498(17)
C48 H48 0.9500
C48 C49 1.3992(17)
C49 H49 0.9500
C49 C50 1.3809(19)
C50 H50 0.9500
C50 C51 1.386(2)
C51 H51 0.9500
C51 C52 1.3900(19)
C52 H52 0.9500
C53 C54 1.4039(17)
C53 C58 1.4097(18)
C53 B1 1.6530(18)
C54 H54 0.9500
C54 C55 1.3973(18)
C55 H55 0.9500
C55 C56 1.389(2)
C56 H56 0.9500
C56 C57 1.391(2)
C57 H57 0.9500
C57 C58 1.393(2)
C58 H58 0.9500
O3 C59 1.426(2)
O3 C62 1.429(2)
O4 C60 1.4333(18)
O4 C61 1.428(2)
C59 H59A 0.9900
C59 H59B 0.9900
C59 C60 1.495(2)
C60 H60A 0.9900
C60 H60B 0.9900
C61 H61A 0.9900
C61 H61B 0.9900
C61 C62 1.507(2)
C62 H62A 0.9900
C62 H62B 0.9900
